data_4076441
loop_
_publ_author_name
'Slaney, Michael E.'
'Anderson, D. Jason'
'Ferguson, Michael J.'
'McDonald, Robert'
'Cowie, Martin'

_publ_section_title
;
 Bis(diethylphosphino)methane As a Bridging Ligand in Complexes of Ir2,
 Rh2, and IrRh: Geminal C--H Activation of \a-Olefins
;
_journal_issue 6
_journal_name_full Organometallics
_journal_page_first 2286
_journal_paper_doi 10.1021/om201214z
_journal_volume 31
_journal_year 2012
_chemical_formula_moiety 'C22 H47 Ir2 O3 P4, C F3 O3 S'
_chemical_formula_sum 'C23 H47 F3 Ir2 O6 P4 S'
_chemical_formula_weight 1016.95
_chemical_name_systematic
;
 ?
;
_space_group_IT_number 2
_symmetry_cell_setting triclinic
_symmetry_space_group_name_Hall '-P 1'
_symmetry_space_group_name_H-M 'P -1'
_atom_sites_solution_hydrogens geom
_atom_sites_solution_primary direct
_atom_sites_solution_secondary difmap
_audit_creation_method SHELXL-97
_cell_angle_alpha 111.4041(10)
_cell_angle_beta 96.2866(11)
_cell_angle_gamma 107.8398(11)
_cell_formula_units_Z 2
_cell_length_a 10.6784(7)
_cell_length_b 12.5837(9)
_cell_length_c 14.9169(10)
_cell_measurement_reflns_used 4949
_cell_measurement_temperature 193(2)
_cell_measurement_theta_max 26.40
_cell_measurement_theta_min 2.24
_cell_volume 1720.2(2)
_computing_cell_refinement 'Bruker SAINT (Bruker, 1997)'
_computing_data_collection 'Bruker SMART (Bruker, 1997)'
_computing_data_reduction 'Bruker SAINT (Bruker, 1997)'
_computing_molecular_graphics 'Bruker SHELXTL (Bruker, 1997)'
_computing_publication_material 'Bruker SHELXTL (Bruker, 1997)'
_computing_structure_refinement 'SHELXL-97 (Sheldrick, 1997)'
_computing_structure_solution 'SHELXS-97 (Sheldrick, 1990)'
_diffrn_ambient_temperature 193(2)
_diffrn_detector_area_resol_mean 8.192
_diffrn_measured_fraction_theta_full 0.990
_diffrn_measured_fraction_theta_max 0.990
_diffrn_measurement_device_type 'Bruker PLATFORM diffractometer/SMART 1000 CCD area detector'
_diffrn_measurement_method '\w scans'
_diffrn_radiation_monochromator graphite
_diffrn_radiation_source 'fine-focus sealed tube'
_diffrn_radiation_type MoK\a
_diffrn_radiation_wavelength 0.71073
_diffrn_reflns_av_R_equivalents 0.0224
_diffrn_reflns_av_sigmaI/netI 0.0336
_diffrn_reflns_limit_h_max 13
_diffrn_reflns_limit_h_min -13
_diffrn_reflns_limit_k_max 15
_diffrn_reflns_limit_k_min -15
_diffrn_reflns_limit_l_max 18
_diffrn_reflns_limit_l_min -18
_diffrn_reflns_number 13362
_diffrn_reflns_theta_full 26.39
_diffrn_reflns_theta_max 26.39
_diffrn_reflns_theta_min 1.51
_diffrn_standards_decay_% 0
_diffrn_standards_interval_time 0
_diffrn_standards_number 0
_exptl_absorpt_coefficient_mu 8.024
_exptl_absorpt_correction_T_max 0.3109
_exptl_absorpt_correction_T_min 0.1833
_exptl_absorpt_correction_type integration
_exptl_absorpt_process_details 'Bruker SHELXTL (Bruker, 1997)'
_exptl_crystal_colour orange
_exptl_crystal_density_diffrn 1.963
_exptl_crystal_density_method 'not measured'
_exptl_crystal_description fragment
_exptl_crystal_F_000 980
_exptl_crystal_size_max 0.32
_exptl_crystal_size_mid 0.23
_exptl_crystal_size_min 0.19
_refine_diff_density_max 2.273
_refine_diff_density_min -0.746
_refine_diff_density_rms 0.140
_refine_ls_extinction_method none
_refine_ls_goodness_of_fit_ref 1.050
_refine_ls_hydrogen_treatment mixed
_refine_ls_matrix_type full
_refine_ls_number_parameters 354
_refine_ls_number_reflns 6992
_refine_ls_number_restraints 3
_refine_ls_restrained_S_all 1.050
_refine_ls_R_factor_all 0.0374
_refine_ls_R_factor_gt 0.0308
_refine_ls_shift/su_max 0.000
_refine_ls_shift/su_mean 0.000
_refine_ls_structure_factor_coef Fsqd
_refine_ls_weighting_details 'calc w=1/[\s^2^(Fo^2^)+(0.0399P)^2^+3.1190P] where P=(Fo^2^+2Fc^2^)/3'
_refine_ls_weighting_scheme calc
_refine_ls_wR_factor_gt 0.0776
_refine_ls_wR_factor_ref 0.0811
_reflns_number_gt 6039
_reflns_number_total 6992
_reflns_threshold_expression I>2\s(I)
_cod_data_source_file om201214z_si_002.cif
_cod_data_source_block 4
_cod_depositor_comments
;
The following automatic conversions were performed:

'_symmetry_cell_setting' value 'Triclinic' changed to 'triclinic'
according to /home/saulius/struct/CIF-dictionaries/cif_core.dic
dictionary named 'cif_core.dic' version 2.4.1 from 2010-06-29.

Automatic conversion script
Id: cif_fix_values 1715 2011-07-08 13:25:40Z adriana 
;
_cod_database_code 4076441

loop_
_symmetry_equiv_pos_as_xyz
'x, y, z'
'-x, -y, -z'

loop_
_atom_site_label
_atom_site_type_symbol
_atom_site_fract_x
_atom_site_fract_y
_atom_site_fract_z
_atom_site_U_iso_or_equiv
_atom_site_adp_type
_atom_site_occupancy
_atom_site_symmetry_multiplicity
_atom_site_calc_flag
_atom_site_refinement_flags
_atom_site_disorder_assembly
_atom_site_disorder_group
Ir1 Ir 0.309058(19) 0.181304(18) 0.230484(13) 0.03379(7) Uani 1 1 d . A .
Ir2 Ir 0.11812(2) 0.292055(19) 0.240755(16) 0.04098(8) Uani 1 1 d D . .
H2 H -0.037(2) 0.290(6) 0.214(5) 0.064(19) Uiso 1 1 d D . .
P1 P 0.24805(15) 0.11585(14) 0.35400(10) 0.0398(3) Uani 1 1 d . . .
P2 P 0.04781(16) 0.24604(13) 0.36784(11) 0.0416(3) Uani 1 1 d . A .
P3 P 0.35979(13) 0.22839(13) 0.09656(9) 0.0353(3) Uani 1 1 d . . .
P4 P 0.13218(15) 0.32299(14) 0.09841(12) 0.0443(3) Uani 1 1 d . A .
O1 O 0.4238(8) -0.0179(7) 0.1612(5) 0.106(2) Uani 1 1 d . . .
O2 O 0.5098(7) 0.4299(6) 0.3840(4) 0.104(2) Uani 1 1 d . . .
O3A O 0.2868(12) 0.5655(10) 0.3904(8) 0.075(3) Uiso 0.50 1 d P A 1
O3B O 0.2084(12) 0.5622(10) 0.3570(8) 0.074(3) Uiso 0.50 1 d P B 2
C1 C 0.3763(7) 0.0548(7) 0.1861(4) 0.0545(16) Uani 1 1 d . . .
C2 C 0.4348(7) 0.3412(8) 0.3271(5) 0.083(3) Uani 1 1 d . . .
C3A C 0.2194(13) 0.4625(11) 0.3348(9) 0.042(3) Uiso 0.50 1 d P A 1
C3B C 0.1661(13) 0.4565(10) 0.3071(9) 0.040(2) Uiso 0.50 1 d P B 2
C4 C 0.0941(5) 0.1100(5) 0.1617(4) 0.0381(11) Uani 1 1 d . A .
H4A H 0.0704 0.0802 0.0885 0.046 Uiso 1 1 calc R . .
H4B H 0.0361 0.0510 0.1836 0.046 Uiso 1 1 calc R . .
C10 C 0.0879(6) 0.1223(5) 0.3830(4) 0.0418(12) Uani 1 1 d . A .
H10A H 0.0134 0.0429 0.3393 0.050 Uiso 1 1 calc R . .
H10B H 0.0925 0.1330 0.4526 0.050 Uiso 1 1 calc R . .
C11 C 0.3719(7) 0.1960(8) 0.4732(4) 0.066(2) Uani 1 1 d . A .
H11A H 0.3946 0.2856 0.4964 0.080 Uiso 1 1 calc R . .
H11B H 0.3311 0.1708 0.5223 0.080 Uiso 1 1 calc R . .
C12 C 0.5024(8) 0.1703(11) 0.4692(6) 0.106(4) Uani 1 1 d . . .
H12A H 0.5649 0.2149 0.5356 0.128 Uiso 1 1 calc R A .
H12B H 0.5452 0.1978 0.4226 0.128 Uiso 1 1 calc R . .
H12C H 0.4810 0.0818 0.4470 0.128 Uiso 1 1 calc R . .
C13 C 0.2200(8) -0.0468(6) 0.3196(5) 0.0585(16) Uani 1 1 d . A .
H13A H 0.1464 -0.0972 0.2577 0.070 Uiso 1 1 calc R . .
H13B H 0.3036 -0.0599 0.3047 0.070 Uiso 1 1 calc R . .
C14 C 0.1827(9) -0.0941(7) 0.3979(6) 0.074(2) Uani 1 1 d . . .
H14A H 0.1697 -0.1813 0.3728 0.089 Uiso 1 1 calc R A .
H14B H 0.0984 -0.0842 0.4120 0.089 Uiso 1 1 calc R . .
H14C H 0.2560 -0.0469 0.4590 0.089 Uiso 1 1 calc R . .
C15 C -0.1378(6) 0.1858(6) 0.3519(5) 0.0499(14) Uani 1 1 d . . .
H15A H -0.1789 0.1089 0.2900 0.060 Uiso 1 1 calc R A .
H15B H -0.1569 0.1645 0.4080 0.060 Uiso 1 1 calc R . .
C16 C -0.2059(8) 0.2732(8) 0.3469(6) 0.074(2) Uani 1 1 d . A .
H16A H -0.3037 0.2345 0.3388 0.088 Uiso 1 1 calc R . .
H16B H -0.1905 0.2928 0.2902 0.088 Uiso 1 1 calc R . .
H16C H -0.1677 0.3491 0.4084 0.088 Uiso 1 1 calc R . .
C17 C 0.1160(8) 0.3778(6) 0.4886(5) 0.0647(18) Uani 1 1 d . . .
H17A H 0.2162 0.4046 0.5049 0.078 Uiso 1 1 calc R A .
H17B H 0.0939 0.4461 0.4823 0.078 Uiso 1 1 calc R . .
C18 C 0.0672(10) 0.3595(7) 0.5766(5) 0.084(3) Uani 1 1 d . A .
H18A H 0.1109 0.4364 0.6370 0.101 Uiso 1 1 calc R . .
H18B H 0.0910 0.2943 0.5858 0.101 Uiso 1 1 calc R . .
H18C H -0.0316 0.3362 0.5633 0.101 Uiso 1 1 calc R . .
C20 C 0.2212(6) 0.2390(5) 0.0220(4) 0.0427(12) Uani 1 1 d . A .
H20A H 0.2580 0.2808 -0.0195 0.051 Uiso 1 1 calc R . .
H20B H 0.1562 0.1550 -0.0230 0.051 Uiso 1 1 calc R . .
C21 C 0.5009(6) 0.3745(6) 0.1304(5) 0.0559(15) Uani 1 1 d . A .
H21A H 0.5012 0.3934 0.0715 0.067 Uiso 1 1 calc R . .
H21B H 0.4843 0.4407 0.1827 0.067 Uiso 1 1 calc R . .
C22 C 0.6345(9) 0.3771(9) 0.1659(7) 0.093(3) Uani 1 1 d . . .
H22A H 0.7033 0.4581 0.1822 0.112 Uiso 1 1 calc R A .
H22B H 0.6536 0.3137 0.1141 0.112 Uiso 1 1 calc R . .
H22C H 0.6367 0.3611 0.2255 0.112 Uiso 1 1 calc R . .
C23 C 0.4061(6) 0.1163(5) 0.0013(4) 0.0442(13) Uani 1 1 d . A .
H23A H 0.4363 0.1507 -0.0462 0.053 Uiso 1 1 calc R . .
H23B H 0.4842 0.1054 0.0339 0.053 Uiso 1 1 calc R . .
C24 C 0.2947(7) -0.0074(6) -0.0559(4) 0.0553(15) Uani 1 1 d . . .
H24A H 0.3277 -0.0610 -0.1051 0.066 Uiso 1 1 calc R A .
H24B H 0.2174 0.0018 -0.0899 0.066 Uiso 1 1 calc R . .
H24C H 0.2658 -0.0438 -0.0101 0.066 Uiso 1 1 calc R . .
C25 C -0.0287(7) 0.2668(7) 0.0114(6) 0.074(2) Uani 1 1 d D . .
H25A H -0.0680 0.1760 -0.0143 0.089 Uiso 0.50 1 calc PR A 1
H25B H -0.0908 0.2992 0.0475 0.089 Uiso 0.50 1 calc PR A 1
H25C H -0.0061 0.2754 -0.0489 0.089 Uiso 0.50 1 d PR A 2
H25D H -0.0702 0.1773 -0.0074 0.089 Uiso 0.50 1 d PR A 2
C26A C -0.0236(15) 0.3006(13) -0.0770(8) 0.067(4) Uiso 0.50 1 d PD A 1
H26A H -0.1155 0.2665 -0.1199 0.080 Uiso 0.50 1 calc PR A 1
H26B H 0.0351 0.2668 -0.1148 0.080 Uiso 0.50 1 calc PR A 1
H26C H 0.0127 0.3904 -0.0528 0.080 Uiso 0.50 1 calc PR A 1
C26B C -0.1425(11) 0.3160(13) 0.0270(11) 0.063(3) Uiso 0.50 1 d PD A 2
H26D H -0.2177 0.2700 -0.0330 0.076 Uiso 0.50 1 calc PR A 2
H26E H -0.1080 0.4034 0.0404 0.076 Uiso 0.50 1 calc PR A 2
H26F H -0.1747 0.3061 0.0836 0.076 Uiso 0.50 1 calc PR A 2
C27 C 0.2133(7) 0.4825(5) 0.1166(5) 0.0531(15) Uani 1 1 d . . .
H27A H 0.3095 0.5129 0.1528 0.064 Uiso 0.50 1 calc PR A 1
H27B H 0.2129 0.4829 0.0503 0.064 Uiso 0.50 1 calc PR A 1
H27C H 0.1591 0.5297 0.1487 0.064 Uiso 0.50 1 d PR A 2
H27D H 0.3045 0.5187 0.1626 0.064 Uiso 0.50 1 d PR A 2
C28A C 0.1504(15) 0.5772(13) 0.1740(10) 0.064(3) Uiso 0.50 1 d P A 1
H28A H 0.2027 0.6588 0.1785 0.076 Uiso 0.50 1 calc PR A 1
H28B H 0.1533 0.5812 0.2411 0.076 Uiso 0.50 1 calc PR A 1
H28C H 0.0558 0.5506 0.1382 0.076 Uiso 0.50 1 calc PR A 1
C28B C 0.2291(13) 0.4978(12) 0.0154(9) 0.055(3) Uiso 0.50 1 d P A 2
H28D H 0.2732 0.5853 0.0307 0.066 Uiso 0.50 1 calc PR A 2
H28E H 0.1391 0.4644 -0.0300 0.066 Uiso 0.50 1 calc PR A 2
H28F H 0.2846 0.4532 -0.0162 0.066 Uiso 0.50 1 calc PR A 2
S S -0.2356(2) -0.19854(18) 0.26060(14) 0.0738(6) Uani 1 1 d . . .
F31 F -0.4228(9) -0.1125(10) 0.3022(8) 0.179(4) Uani 1 1 d . . .
F32 F -0.4718(6) -0.2941(6) 0.2890(4) 0.141(3) Uani 1 1 d . . .
F33 F -0.4800(8) -0.2640(9) 0.1585(5) 0.219(6) Uani 1 1 d . . .
O31 O -0.2428(16) -0.3182(7) 0.2068(9) 0.208(6) Uani 1 1 d . . .
O32 O -0.1891(7) -0.1169(5) 0.2147(4) 0.092(2) Uani 1 1 d . . .
O33 O -0.1788(6) -0.1418(6) 0.3667(4) 0.0821(16) Uani 1 1 d . . .
C30 C -0.4108(12) -0.2155(11) 0.2524(7) 0.105(4) Uani 1 1 d . . .

loop_
_atom_site_aniso_label
_atom_site_aniso_U_11
_atom_site_aniso_U_22
_atom_site_aniso_U_33
_atom_site_aniso_U_23
_atom_site_aniso_U_13
_atom_site_aniso_U_12
Ir1 0.03388(11) 0.04408(12) 0.02736(10) 0.01792(9) 0.01162(8) 0.01484(9)
Ir2 0.04972(14) 0.03920(13) 0.05079(14) 0.02703(10) 0.03002(10) 0.02258(10)
P1 0.0439(7) 0.0503(8) 0.0313(6) 0.0219(6) 0.0144(6) 0.0182(6)
P2 0.0497(8) 0.0381(7) 0.0434(7) 0.0193(6) 0.0254(6) 0.0178(6)
P3 0.0366(7) 0.0426(7) 0.0321(6) 0.0204(6) 0.0136(5) 0.0144(6)
P4 0.0463(8) 0.0505(8) 0.0579(9) 0.0375(7) 0.0244(7) 0.0245(7)
O1 0.168(6) 0.158(6) 0.108(5) 0.100(5) 0.099(5) 0.138(6)
O2 0.107(5) 0.086(4) 0.057(3) 0.010(3) 0.016(3) -0.021(4)
C1 0.077(4) 0.082(5) 0.048(3) 0.044(3) 0.038(3) 0.057(4)
C2 0.053(4) 0.102(6) 0.031(3) 0.014(4) 0.006(3) -0.033(4)
C4 0.040(3) 0.043(3) 0.040(3) 0.024(2) 0.012(2) 0.018(2)
C10 0.045(3) 0.045(3) 0.040(3) 0.022(2) 0.020(2) 0.016(2)
C11 0.052(4) 0.102(6) 0.034(3) 0.034(3) 0.005(3) 0.011(4)
C12 0.049(4) 0.201(11) 0.077(5) 0.083(7) 0.011(4) 0.030(6)
C13 0.077(5) 0.059(4) 0.064(4) 0.038(3) 0.032(3) 0.038(4)
C14 0.092(6) 0.079(5) 0.095(6) 0.065(5) 0.050(5) 0.044(4)
C15 0.052(3) 0.052(3) 0.054(3) 0.027(3) 0.028(3) 0.021(3)
C16 0.064(4) 0.097(6) 0.088(5) 0.050(5) 0.041(4) 0.047(4)
C17 0.085(5) 0.049(4) 0.046(3) 0.012(3) 0.024(3) 0.014(4)
C18 0.135(8) 0.068(5) 0.045(4) 0.022(3) 0.033(4) 0.030(5)
C20 0.047(3) 0.052(3) 0.040(3) 0.028(3) 0.016(2) 0.020(3)
C21 0.053(4) 0.053(4) 0.060(4) 0.029(3) 0.022(3) 0.009(3)
C22 0.078(6) 0.096(7) 0.103(7) 0.055(6) 0.016(5) 0.014(5)
C23 0.054(3) 0.056(3) 0.039(3) 0.025(3) 0.025(3) 0.029(3)
C24 0.058(4) 0.060(4) 0.046(3) 0.015(3) 0.017(3) 0.027(3)
C25 0.050(4) 0.081(5) 0.118(7) 0.070(5) 0.017(4) 0.027(4)
C27 0.069(4) 0.048(3) 0.063(4) 0.037(3) 0.033(3) 0.028(3)
S 0.1085(16) 0.0543(10) 0.0550(10) 0.0246(8) 0.0341(10) 0.0189(10)
F31 0.110(6) 0.204(9) 0.249(11) 0.109(8) 0.034(6) 0.081(7)
F32 0.110(4) 0.176(6) 0.077(3) 0.076(4) -0.002(3) -0.044(4)
F33 0.139(6) 0.297(10) 0.108(5) 0.141(6) -0.067(4) -0.099(6)
O31 0.358(18) 0.071(5) 0.201(11) 0.043(6) 0.142(12) 0.081(8)
O32 0.119(5) 0.073(3) 0.047(3) 0.027(2) 0.021(3) -0.012(3)
O33 0.070(3) 0.121(5) 0.055(3) 0.047(3) 0.015(2) 0.025(3)
C30 0.099(7) 0.109(8) 0.068(5) 0.054(6) -0.014(5) -0.019(6)

loop_
_atom_type_symbol
_atom_type_description
_atom_type_scat_dispersion_real
_atom_type_scat_dispersion_imag
_atom_type_scat_source
C C 0.0033 0.0016 'International Tables Vol C Tables 4.2.6.8 and 6.1.1.4'
H H 0.0000 0.0000 'International Tables Vol C Tables 4.2.6.8 and 6.1.1.4'
O O 0.0106 0.0060 'International Tables Vol C Tables 4.2.6.8 and 6.1.1.4'
F F 0.0171 0.0103 'International Tables Vol C Tables 4.2.6.8 and 6.1.1.4'
P P 0.1023 0.0942 'International Tables Vol C Tables 4.2.6.8 and 6.1.1.4'
S S 0.1246 0.1234 'International Tables Vol C Tables 4.2.6.8 and 6.1.1.4'
Ir Ir -1.4442 7.9887 'International Tables Vol C Tables 4.2.6.8 and 6.1.1.4'

loop_
_geom_angle_atom_site_label_1
_geom_angle_atom_site_label_2
_geom_angle_atom_site_label_3
_geom_angle
C1 Ir1 C2 117.5(4)
C1 Ir1 C4 109.6(3)
C2 Ir1 C4 132.9(3)
C1 Ir1 P1 87.84(17)
C2 Ir1 P1 92.8(2)
C4 Ir1 P1 86.93(14)
C1 Ir1 P3 88.95(17)
C2 Ir1 P3 92.21(19)
C4 Ir1 P3 90.40(14)
P1 Ir1 P3 174.89(5)
C1 Ir1 Ir2 157.0(2)
C2 Ir1 Ir2 85.5(3)
C4 Ir1 Ir2 47.52(14)
P1 Ir1 Ir2 92.11(4)
P3 Ir1 Ir2 89.29(3)
C3B Ir2 C3A 18.9(4)
C3B Ir2 C4 170.9(4)
C3A Ir2 C4 154.4(4)
C3B Ir2 P4 87.4(4)
C3A Ir2 P4 96.6(4)
C4 Ir2 P4 89.29(14)
C3B Ir2 P2 95.3(4)
C3A Ir2 P2 90.1(3)
C4 Ir2 P2 89.94(15)
P4 Ir2 P2 165.99(6)
C3B Ir2 Ir1 121.8(4)
C3A Ir2 Ir1 104.3(4)
C4 Ir2 Ir1 50.22(14)
P4 Ir2 Ir1 95.99(4)
P2 Ir2 Ir1 94.25(4)
C11 P1 C10 105.0(3)
C11 P1 C13 103.9(4)
C10 P1 C13 101.8(3)
C11 P1 Ir1 115.5(2)
C10 P1 Ir1 115.94(18)
C13 P1 Ir1 113.1(2)
C10 P2 C17 106.6(3)
C10 P2 C15 99.9(3)
C17 P2 C15 105.6(3)
C10 P2 Ir2 115.12(17)
C17 P2 Ir2 113.1(2)
C15 P2 Ir2 115.2(2)
C20 P3 C21 103.6(3)
C20 P3 C23 101.6(3)
C21 P3 C23 103.3(3)
C20 P3 Ir1 115.21(18)
C21 P3 Ir1 115.4(2)
C23 P3 Ir1 115.89(18)
C25 P4 C20 101.2(3)
C25 P4 C27 104.5(3)
C20 P4 C27 105.6(3)
C25 P4 Ir2 114.5(2)
C20 P4 Ir2 113.49(17)
C27 P4 Ir2 116.1(2)
O1 C1 Ir1 176.5(8)
O2 C2 Ir1 176.7(10)
O3A C3A Ir2 176.6(11)
O3B C3B Ir2 172.4(12)
Ir2 C4 Ir1 82.26(19)
P2 C10 P1 113.5(3)
C12 C11 P1 113.0(5)
C14 C13 P1 115.5(5)
C16 C15 P2 114.7(5)
C18 C17 P2 117.2(5)
P4 C20 P3 112.1(3)
C22 C21 P3 115.1(6)
C24 C23 P3 114.9(4)
C26B C25 C26A 87.0(8)
C26B C25 P4 126.5(8)
C26A C25 P4 115.3(7)
C28A C27 C28B 106.7(8)
C28A C27 P4 117.6(6)
C28B C27 P4 113.9(6)
O31 S O32 114.2(5)
O31 S O33 118.2(7)
O32 S O33 112.9(3)
O31 S C30 103.7(7)
O32 S C30 103.1(4)
O33 S C30 102.1(4)
F31 C30 F33 110.5(12)
F31 C30 F32 106.9(11)
F33 C30 F32 105.3(8)
F31 C30 S 112.0(7)
F33 C30 S 111.0(10)
F32 C30 S 110.9(9)

loop_
_geom_bond_atom_site_label_1
_geom_bond_atom_site_label_2
_geom_bond_distance
Ir1 C1 1.877(6)
Ir1 C2 1.932(7)
Ir1 C4 2.163(5)
Ir1 P1 2.3536(13)
Ir1 P3 2.3537(12)
Ir1 Ir2 2.7887(3)
Ir2 C3B 1.808(11)
Ir2 C3A 1.947(12)
Ir2 C4 2.075(5)
Ir2 P4 2.3065(14)
Ir2 P2 2.3106(13)
P1 C11 1.814(6)
P1 C10 1.828(6)
P1 C13 1.835(6)
P2 C10 1.818(6)
P2 C17 1.822(6)
P2 C15 1.845(6)
P3 C20 1.820(6)
P3 C21 1.835(6)
P3 C23 1.836(5)
P4 C25 1.798(7)
P4 C20 1.815(6)
P4 C27 1.827(6)
O1 C1 1.145(7)
O2 C2 1.104(8)
O3A C3A 1.182(15)
O3B C3B 1.167(15)
C11 C12 1.526(11)
C13 C14 1.530(8)
C15 C16 1.511(9)
C17 C18 1.531(9)
C21 C22 1.453(11)
C23 C24 1.496(9)
C25 C26B 1.527(2)
C25 C26A 1.527(2)
C27 C28A 1.574(14)
C27 C28B 1.611(13)
S O31 1.396(8)
S O32 1.431(5)
S O33 1.442(5)
S C30 1.802(13)
F31 C30 1.292(13)
F32 C30 1.333(10)
F33 C30 1.323(10)

loop_
_geom_torsion_atom_site_label_1
_geom_torsion_atom_site_label_2
_geom_torsion_atom_site_label_3
_geom_torsion_atom_site_label_4
_geom_torsion
C1 Ir1 Ir2 C3B -169.1(6)
C2 Ir1 Ir2 C3B 8.8(5)
C4 Ir1 Ir2 C3B -174.7(5)
P1 Ir1 Ir2 C3B 101.4(4)
P3 Ir1 Ir2 C3B -83.5(4)
C1 Ir1 Ir2 C3A -176.9(5)
C2 Ir1 Ir2 C3A 1.0(4)
C4 Ir1 Ir2 C3A 177.5(4)
P1 Ir1 Ir2 C3A 93.7(4)
P3 Ir1 Ir2 C3A -91.3(4)
C1 Ir1 Ir2 C4 5.6(5)
C2 Ir1 Ir2 C4 -176.5(3)
P1 Ir1 Ir2 C4 -83.88(19)
P3 Ir1 Ir2 C4 91.20(19)
C1 Ir1 Ir2 P4 -78.5(4)
C2 Ir1 Ir2 P4 99.42(19)
C4 Ir1 Ir2 P4 -84.05(19)
P1 Ir1 Ir2 P4 -167.93(5)
P3 Ir1 Ir2 P4 7.15(5)
C1 Ir1 Ir2 P2 91.9(4)
C2 Ir1 Ir2 P2 -90.16(19)
C4 Ir1 Ir2 P2 86.37(19)
P1 Ir1 Ir2 P2 2.49(5)
P3 Ir1 Ir2 P2 177.57(5)
C1 Ir1 P1 C11 94.3(4)
C2 Ir1 P1 C11 -23.1(4)
C4 Ir1 P1 C11 -155.9(3)
P3 Ir1 P1 C11 145.5(6)
Ir2 Ir1 P1 C11 -108.7(3)
C1 Ir1 P1 C10 -142.3(3)
C2 Ir1 P1 C10 100.3(4)
C4 Ir1 P1 C10 -32.5(3)
P3 Ir1 P1 C10 -91.1(6)
Ir2 Ir1 P1 C10 14.7(2)
C1 Ir1 P1 C13 -25.2(4)
C2 Ir1 P1 C13 -142.7(4)
C4 Ir1 P1 C13 84.5(3)
P3 Ir1 P1 C13 25.9(6)
Ir2 Ir1 P1 C13 131.8(3)
C3B Ir2 P2 C10 -142.3(5)
C3A Ir2 P2 C10 -124.1(4)
C4 Ir2 P2 C10 30.3(3)
P4 Ir2 P2 C10 117.1(3)
Ir1 Ir2 P2 C10 -19.8(2)
C3B Ir2 P2 C17 -19.4(5)
C3A Ir2 P2 C17 -1.2(5)
C4 Ir2 P2 C17 153.2(3)
P4 Ir2 P2 C17 -120.0(4)
Ir1 Ir2 P2 C17 103.2(3)
C3B Ir2 P2 C15 102.1(5)
C3A Ir2 P2 C15 120.4(4)
C4 Ir2 P2 C15 -85.2(3)
P4 Ir2 P2 C15 1.6(3)
Ir1 Ir2 P2 C15 -135.3(2)
C1 Ir1 P3 C20 129.1(3)
C2 Ir1 P3 C20 -113.4(4)
C4 Ir1 P3 C20 19.5(3)
P1 Ir1 P3 C20 78.0(6)
Ir2 Ir1 P3 C20 -28.0(2)
C1 Ir1 P3 C21 -110.1(3)
C2 Ir1 P3 C21 7.4(4)
C4 Ir1 P3 C21 140.3(3)
P1 Ir1 P3 C21 -161.2(5)
Ir2 Ir1 P3 C21 92.8(2)
C1 Ir1 P3 C23 10.7(3)
C2 Ir1 P3 C23 128.2(4)
C4 Ir1 P3 C23 -98.9(3)
P1 Ir1 P3 C23 -40.4(6)
Ir2 Ir1 P3 C23 -146.4(2)
C3B Ir2 P4 C25 -109.7(5)
C3A Ir2 P4 C25 -126.2(5)
C4 Ir2 P4 C25 78.8(3)
P2 Ir2 P4 C25 -8.1(4)
Ir1 Ir2 P4 C25 128.6(3)
C3B Ir2 P4 C20 134.9(5)
C3A Ir2 P4 C20 118.3(4)
C4 Ir2 P4 C20 -36.7(3)
P2 Ir2 P4 C20 -123.6(3)
Ir1 Ir2 P4 C20 13.2(2)
C3B Ir2 P4 C27 12.2(5)
C3A Ir2 P4 C27 -4.3(5)
C4 Ir2 P4 C27 -159.3(3)
P2 Ir2 P4 C27 113.8(3)
Ir1 Ir2 P4 C27 -109.5(2)
C2 Ir1 C1 O1 -13(8)
C4 Ir1 C1 O1 169(8)
P1 Ir1 C1 O1 -105(8)
P3 Ir1 C1 O1 79(8)
Ir2 Ir1 C1 O1 164(8)
C1 Ir1 C2 O2 -30(11)
C4 Ir1 C2 O2 147(11)
P1 Ir1 C2 O2 59(11)
P3 Ir1 C2 O2 -120(11)
Ir2 Ir1 C2 O2 151(11)
C3B Ir2 C3A O3A -130(20)
C4 Ir2 C3A O3A 34(20)
P4 Ir2 C3A O3A -68(20)
P2 Ir2 C3A O3A 124(20)
Ir1 Ir2 C3A O3A 29(20)
C3A Ir2 C3B O3B -8(7)
C4 Ir2 C3B O3B -59(9)
P4 Ir2 C3B O3B -127(8)
P2 Ir2 C3B O3B 66(8)
Ir1 Ir2 C3B O3B -32(8)
C3B Ir2 C4 Ir1 30(3)
C3A Ir2 C4 Ir1 -5.5(9)
P4 Ir2 C4 Ir1 98.41(12)
P2 Ir2 C4 Ir1 -95.58(12)
C1 Ir1 C4 Ir2 -177.69(19)
C2 Ir1 C4 Ir2 4.7(4)
P1 Ir1 C4 Ir2 95.70(13)
P3 Ir1 C4 Ir2 -88.67(13)
C17 P2 C10 P1 -92.5(4)
C15 P2 C10 P1 157.8(3)
Ir2 P2 C10 P1 33.8(4)
C11 P1 C10 P2 97.3(4)
C13 P1 C10 P2 -154.6(3)
Ir1 P1 C10 P2 -31.4(4)
C10 P1 C11 C12 163.8(6)
C13 P1 C11 C12 57.3(7)
Ir1 P1 C11 C12 -67.2(7)
C11 P1 C13 C14 52.9(6)
C10 P1 C13 C14 -56.0(6)
Ir1 P1 C13 C14 178.9(5)
C10 P2 C15 C16 174.3(5)
C17 P2 C15 C16 63.8(6)
Ir2 P2 C15 C16 -61.7(5)
C10 P2 C17 C18 -56.9(7)
C15 P2 C17 C18 48.8(7)
Ir2 P2 C17 C18 175.6(6)
C25 P4 C20 P3 -158.0(3)
C27 P4 C20 P3 93.3(4)
Ir2 P4 C20 P3 -34.9(4)
C21 P3 C20 P4 -83.6(4)
C23 P3 C20 P4 169.5(3)
Ir1 P3 C20 P4 43.4(3)
C20 P3 C21 C22 -163.3(6)
C23 P3 C21 C22 -57.6(6)
Ir1 P3 C21 C22 69.9(6)
C20 P3 C23 C24 -60.2(5)
C21 P3 C23 C24 -167.4(4)
Ir1 P3 C23 C24 65.5(5)
C20 P4 C25 C26B -171.1(8)
C27 P4 C25 C26B -61.6(9)
Ir2 P4 C25 C26B 66.4(9)
C20 P4 C25 C26A -65.0(8)
C27 P4 C25 C26A 44.5(8)
Ir2 P4 C25 C26A 172.6(7)
C25 P4 C27 C28A 69.2(8)
C20 P4 C27 C28A 175.5(7)
Ir2 P4 C27 C28A -57.8(8)
C25 P4 C27 C28B -56.7(7)
C20 P4 C27 C28B 49.5(7)
Ir2 P4 C27 C28B 176.2(6)
O31 S C30 F31 177.5(9)
O32 S C30 F31 -63.1(8)
O33 S C30 F31 54.2(8)
O31 S C30 F33 -58.5(10)
O32 S C30 F33 60.9(9)
O33 S C30 F33 178.2(8)
O31 S C30 F32 58.1(9)
O32 S C30 F32 177.5(7)
O33 S C30 F32 -65.2(8)
